data_2009972
loop_
_publ_author_name
'Lewinski, Krzysztof'
'Marshall, James A.'
'Beaudoin, Serge'

_publ_section_title
;
(2S,3R,4S,5R,6S,7R,8R,9S)-1,2,3,4,5,6,7,8,9-Nonaacetoxydecane
;
_journal_name_full 'Acta Crystallographica Section C'
_journal_page_first 1366
_journal_page_last 1372
_journal_volume 50
_journal_year 1994
_chemical_formula_moiety 'C28 H40 O18'
_chemical_formula_sum 'C28 H40 O18'
_chemical_formula_weight 664.6
_symmetry_cell_setting monoclinic
_symmetry_space_group_name_H-M 'P 1 21 1'
_cell_angle_alpha 90.0
_cell_angle_beta 95.47(2)
_cell_angle_gamma 90.0
_cell_formula_units_Z 2
_cell_length_a 9.314(3)
_cell_length_b 18.889(4)
_cell_length_c 10.0360(10)
_cell_measurement_temperature 293
_cell_volume 1758.0(10)
_exptl_crystal_density_diffrn 1.256
_refine_ls_R_factor_obs 0.046
_refine_ls_wR_factor_obs 0.050
_cod_original_sg_symbol_H-M 'P 21'
_cod_database_code 2009972

loop_
_symmetry_equiv_pos_as_xyz
x,y,z
-x,1/2+y,1/2-z

loop_
_atom_site_aniso_label
_atom_site_aniso_U_11
_atom_site_aniso_U_22
_atom_site_aniso_U_33
_atom_site_aniso_U_12
_atom_site_aniso_U_13
_atom_site_aniso_U_23
O1 0.065(2) 0.063(2) 0.046(2) -0.0070(10) 0.0010(10) -0.0070(10)
O2 0.119(3) 0.089(3) 0.082(3) -0.013(2) 0.019(2) 0.019(2)
O3 0.0480(10) 0.091(2) 0.067(2) -0.0010(10) 0.0190(10) -0.017(2)
O4 0.123(4) 0.334(9) 0.057(3) 0.017(5) 0.033(3) 0.003(4)
O5 0.0460(10) 0.070(2) 0.0310(10) 0.0120(10) 0.0030(10) 0.0050(10)
O6 0.090(2) 0.159(4) 0.055(2) 0.041(2) 0.035(2) 0.015(2)
O7 0.0480(10) 0.0400(10) 0.0440(10) 0.0030(10) 0.0100(10) 0.0040(10)
O8 0.094(2) 0.059(2) 0.074(2) 0.028(2) 0.010(2) 0.005(2)
O9 0.0420(10) 0.0370(10) 0.0420(10) 0.0010(10) 0.0080(10) -0.0070(10)
O10 0.055(2) 0.0420(10) 0.085(2) -0.0030(10) -0.0080(10) -0.0020(10)
O11 0.0490(10) 0.0360(10) 0.0400(10) 0.0080(10) 0.0080(10) 0.0010(10)
O12 0.082(2) 0.042(2) 0.087(2) 0.0000(10) 0.011(2) 0.009(2)
O13 0.0490(10) 0.0390(10) 0.0430(10) -0.0050(10) 0.0090(10) 0.0030(10)
O14 0.081(2) 0.041(2) 0.096(2) 0.004(2) -0.007(2) -0.006(2)
O15 0.0480(10) 0.0340(10) 0.0450(10) -0.0030(10) 0.0040(10) -0.0050(10)
O16 0.116(3) 0.046(2) 0.076(2) 0.004(2) 0.034(2) -0.015(2)
O17 0.0440(10) 0.0430(10) 0.0400(10) 0.0050(10) 0.0050(10) -0.0030(10)
O18 0.102(2) 0.055(2) 0.063(2) 0.018(2) 0.019(2) 0.020(2)
C1 0.047(2) 0.066(3) 0.064(3) -0.006(2) -0.001(2) -0.014(2)
C2 0.042(2) 0.063(2) 0.037(2) -0.002(2) 0.003(2) -0.007(2)
C3 0.037(2) 0.051(2) 0.033(2) 0.005(2) -0.0020(10) 0.001(2)
C4 0.039(2) 0.045(2) 0.030(2) 0.0030(10) 0.0080(10) 0.0010(10)
C5 0.032(2) 0.041(2) 0.032(2) 0.0020(10) 0.0060(10) -0.0010(10)
C6 0.035(2) 0.038(2) 0.037(2) 0.0000(10) 0.0060(10) -0.0020(10)
C7 0.038(2) 0.038(2) 0.033(2) -0.0020(10) 0.0060(10) 0.0010(10)
C8 0.042(2) 0.037(2) 0.031(2) 0.0020(10) 0.0060(10) -0.0010(10)
C9 0.047(2) 0.041(2) 0.037(2) 0.005(2) 0.004(2) -0.0030(10)
C10 0.081(3) 0.067(3) 0.042(2) 0.018(2) -0.014(2) -0.011(2)
C11 0.073(3) 0.060(3) 0.063(3) -0.018(2) -0.011(2) -0.006(2)
C12 0.103(4) 0.071(3) 0.091(4) 0.011(3) -0.002(3) -0.011(3)
C13 0.059(3) 0.174(6) 0.068(4) -0.026(4) 0.030(3) -0.042(4)
C14 0.092(5) 0.194(8) 0.165(8) -0.031(5) 0.069(5) -0.101(7)
C15 0.061(3) 0.083(3) 0.038(2) -0.001(2) 0.012(2) -0.001(2)
C16 0.096(4) 0.099(4) 0.043(3) 0.007(3) 0.005(2) 0.019(3)
C17 0.077(3) 0.048(2) 0.041(2) 0.013(2) 0.001(2) 0.003(2)
C18 0.128(5) 0.053(3) 0.086(4) 0.004(3) 0.033(4) 0.014(3)
C19 0.054(2) 0.039(2) 0.044(2) 0.006(2) -0.007(2) -0.002(2)
C20 0.075(3) 0.052(3) 0.094(4) 0.013(2) 0.025(3) -0.009(2)
C21 0.071(3) 0.033(2) 0.041(2) 0.010(2) 0.006(2) 0.004(2)
C22 0.118(4) 0.050(3) 0.086(4) 0.029(3) 0.039(3) 0.010(2)
C23 0.070(3) 0.041(2) 0.045(2) -0.008(2) -0.004(2) -0.001(2)
C24 0.126(5) 0.061(3) 0.100(5) -0.029(3) 0.031(4) 0.008(3)
C25 0.071(3) 0.040(2) 0.040(2) -0.002(2) -0.005(2) -0.012(2)
C26 0.089(3) 0.042(2) 0.081(4) -0.015(2) 0.013(3) -0.007(2)
C27 0.054(2) 0.046(2) 0.043(2) 0.002(2) -0.009(2) -0.002(2)
C28 0.078(3) 0.061(3) 0.065(3) 0.022(2) 0.007(2) -0.007(2)

loop_
_atom_site_label
_atom_site_fract_x
_atom_site_fract_y
_atom_site_fract_z
_atom_site_U_iso_or_equiv
_atom_site_thermal_displace_type
_atom_site_occupancy
O1 0.0274(3) 0.5029 0.0103(3) 0.058(2) Uani 1
O2 -0.0043(4) 0.4192(2) 0.1629(4) 0.096(3) Uani 1
O3 -0.1179(3) 0.6403(2) 0.2110(3) 0.068(2) Uani 1
O4 -0.0632(6) 0.6095(5) 0.4233(5) 0.170(5) Uani 1
O5 0.0370(3) 0.6843(2) 0.0037(2) 0.0490(10) Uani 1
O6 0.2098(4) 0.6543(3) -0.1240(3) 0.099(3) Uani 1
O7 0.2694(3) 0.74300(10) 0.1504(2) 0.0440(10) Uani 1
O8 0.1144(4) 0.8328(2) 0.1685(3) 0.076(2) Uani 1
O9 0.3969(2) 0.62470(10) 0.2752(2) 0.0400(10) Uani 1
O10 0.2849(3) 0.5199(2) 0.2545(3) 0.062(2) Uani 1
O11 0.2253(2) 0.74960(10) 0.4832(2) 0.0420(10) Uani 1
O12 0.3442(4) 0.8475(2) 0.4291(3) 0.070(2) Uani 1
O13 0.2924(2) 0.61570(10) 0.5996(2) 0.0430(10) Uani 1
O14 0.4208(4) 0.5191(2) 0.5593(4) 0.074(2) Uani 1
O15 0.5672(2) 0.75140(10) 0.6326(2) 0.0420(10) Uani 1
O16 0.4811(4) 0.8427(2) 0.7423(3) 0.078(2) Uani 1
O17 0.6429(2) 0.61860(10) 0.7350(2) 0.0430(10) Uani 1
O18 0.6001(4) 0.5256(2) 0.8646(3) 0.073(2) Uani 1
C1 -0.0786(4) 0.5465(2) 0.0652(4) 0.059(2) Uani 1
H11 -0.136 0.577 -0.014 0.078(13) Uiso 1
H12 -0.153 0.513 0.112 0.086(15) Uiso 1
C2 -0.0052(4) 0.5967(2) 0.1681(3) 0.047(2) Uani 1
H21 0.052 0.566 0.248 0.059(11) Uiso 1
C3 0.1080(3) 0.6439(2) 0.1125(3) 0.040(2) Uani 1
H31 0.192 0.610 0.081 0.061(11) Uiso 1
C4 0.1802(3) 0.6954(2) 0.2162(3) 0.038(2) Uani 1
H41 0.096 0.723 0.261 0.049(10) Uiso 1
C5 0.2724(3) 0.6576(2) 0.3270(3) 0.035(2) Uani 1
H51 0.198 0.621 0.365 0.023(7) Uiso 1
C6 0.3380(3) 0.7050(2) 0.4395(3) 0.036(2) Uani 1
H61 0.423 0.736 0.403 0.050(10) Uiso 1
C7 0.4027(3) 0.6614(2) 0.5566(3) 0.036(2) Uani 1
H71 0.493 0.634 0.520 0.047(9) Uiso 1
C8 0.4613(3) 0.7040(2) 0.6806(3) 0.037(2) Uani 1
H81 0.375 0.731 0.723 0.038(8) Uiso 1
C9 0.5299(4) 0.6579(2) 0.7926(3) 0.042(2) Uani 1
H91 0.448 0.625 0.829 0.064(11) Uiso 1
C10 0.5916(5) 0.6978(3) 0.9134(4) 0.065(3) Uani 1
H10A 0.5130(10) 0.718 0.956 0.12(2) Uiso 1
H10B 0.6540(10) 0.735 0.888 0.078(15) Uiso 1
H10C 0.6450(10) 0.666 0.975 0.057(11) Uiso 1
C11 0.0565(5) 0.4401(3) 0.0723(5) 0.067(3) Uani 1
C12 0.1723(6) 0.4023(3) 0.0054(6) 0.089(4) Uani 1
H12A 0.1890(10) 0.412 -0.0860(10) 0.28(3) Uiso 0.5
H12B 0.1500(10) 0.353 0.0150(10) 0.10(3) Uiso 0.5
H12C 0.2570(10) 0.414 0.0630(10) 0.40(3) Uiso 0.5
H12D 0.2090(10) 0.374 0.0810(10) 0.06(2) Uiso 0.5
H12E 0.2470(10) 0.433 -0.0200(10) 0.038(19) Uiso 0.5
H12F 0.1410(10) 0.372 -0.0680(10) 0.14(3) Uiso 0.5
C13 -0.1360(6) 0.6416(4) 0.3433(7) 0.099(4) Uani 1
C14 -0.2454(8) 0.6947(5) 0.3710(10) 0.147(7) Uani 1
H14A -0.3290(10) 0.6900(10) 0.3070(10) 0.09(3) Uiso 0.5
H14B -0.2240(10) 0.7440(10) 0.3850(10) 0.34(3) Uiso 0.5
H14C -0.2650(10) 0.6730(10) 0.4540(10) 0.08(3) Uiso 0.5
H14D -0.2160(10) 0.7150(10) 0.4570(10) 0.05(2) Uiso 0.5
H14E -0.3210(10) 0.6610(10) 0.3790(10) 0.20(3) Uiso 0.5
H14F -0.2800(10) 0.7320(10) 0.3100(10) 0.13(3) Uiso 0.5
C15 0.0982(4) 0.6839(3) -0.1125(4) 0.060(3) Uani 1
C16 0.0101(6) 0.7228(3) -0.2192(5) 0.080(4) Uani 1
H16A -0.0780(10) 0.742 -0.192 0.15(3) Uiso 0.5
H16B -0.0120(10) 0.685 -0.282 0.11(3) Uiso 0.5
H16C 0.0630(10) 0.759 -0.260 0.18(3) Uiso 0.5
H16D 0.0590(10) 0.716 -0.298 0.12(3) Uiso 0.5
H16E -0.0060(10) 0.773 -0.207 0.07(3) Uiso 0.5
H16F -0.0810(10) 0.699 -0.229 0.040(19) Uiso 0.5
C17 0.2230(5) 0.8106(2) 0.1297(4) 0.056(2) Uani 1
C18 0.3241(7) 0.8512(3) 0.0558(6) 0.088(4) Uani 1
H18A 0.3910(10) 0.819 0.0200(10) 0.030(16) Uiso 0.5
H18B 0.3760(10) 0.885 0.1130(10) 0.13(3) Uiso 0.5
H18C 0.2700(10) 0.876 -0.0160(10) 0.20(3) Uiso 0.5
H18D 0.3000(10) 0.901 0.0580(10) 0.07(2) Uiso 0.5
H18E 0.3150(10) 0.835 -0.0350(10) 0.06(2) Uiso 0.5
H18F 0.4210(10) 0.844 0.0950(10) 0.017(15) Uiso 0.5
C19 0.3903(4) 0.5544(2) 0.2479(4) 0.046(2) Uani 1
C20 0.5297(5) 0.5278(3) 0.2076(6) 0.072(3) Uani 1
H20A 0.6070(10) 0.561 0.2300(10) 0.021(15) Uiso 0.5
H20B 0.5170(10) 0.522 0.1120(10) 0.10(3) Uiso 0.5
H20C 0.5530(10) 0.483 0.2490(10) 0.039(18) Uiso 0.5
H20D 0.5110(10) 0.483 0.1640(10) 0.06(2) Uiso 0.5
H20E 0.6010(10) 0.522 0.2820(10) 0.012(13) Uiso 0.5
H20F 0.5650(10) 0.561 0.1450(10) 0.027(16) Uiso 0.5
C21 0.2421(5) 0.8212(2) 0.4725(4) 0.049(2) Uani 1
C22 0.1162(7) 0.8585(3) 0.5179(6) 0.083(4) Uani 1
H22A 0.0660(10) 0.829 0.5760(10) 0.06(2) Uiso 0.5
H22B 0.0480(10) 0.879 0.4510(10) 0.22(3) Uiso 0.5
H22C 0.1660(10) 0.895 0.5700(10) 0.11(3) Uiso 0.5
H22D 0.1210(10) 0.907 0.4890(10) 0.05(2) Uiso 0.5
H22E 0.1390(10) 0.856 0.6130(10) 0.035(18) Uiso 0.5
H22F 0.0210(10) 0.840 0.4950(10) 0.11(3) Uiso 0.5
C23 0.3148(5) 0.5451(2) 0.5965(4) 0.053(2) Uani 1
C24 0.1928(7) 0.5059(3) 0.6445(7) 0.094(4) Uani 1
H24A 0.1220(10) 0.539 0.6710(10) 0.012(13) Uiso 0.5
H24B 0.2320(10) 0.480 0.7210(10) 0.45(3) Uiso 0.5
H24C 0.1480(10) 0.474 0.5790(10) 0.12(3) Uiso 0.5
H24D 0.2120(10) 0.456 0.6430(10) 0.07(3) Uiso 0.5
H24E 0.1030(10) 0.515 0.5920(10) 0.08(3) Uiso 0.5
H24F 0.1870(10) 0.521 0.7350(10) 0.06(2) Uiso 0.5
C25 0.5637(4) 0.8201(2) 0.6697(4) 0.051(2) Uani 1
C26 0.6733(5) 0.8617(3) 0.6044(5) 0.070(3) Uani 1
H26A 0.6920(10) 0.837 0.5250(10) 0.030(16) Uiso 0.5
H26B 0.7610(10) 0.866 0.6620(10) 0.25(3) Uiso 0.5
H26C 0.6380(10) 0.908 0.5810(10) 0.07(3) Uiso 0.5
H26D 0.7020(10) 0.904 0.6540(10) 0.014(13) Uiso 0.5
H26E 0.6320(10) 0.875 0.5160(10) 0.11(3) Uiso 0.5
H26F 0.7560(10) 0.832 0.5980(10) 0.013(13) Uiso 0.5
C27 0.6629(4) 0.5508(2) 0.7779(4) 0.049(2) Uani 1
C28 0.7691(5) 0.5133(3) 0.7024(5) 0.068(3) Uani 1
H28A 0.8340(10) 0.544 0.663 0.06(3) Uiso 0.5
H28B 0.7110(10) 0.488 0.633 0.10(3) Uiso 0.5
H28C 0.8230(10) 0.480 0.759 0.032(17) Uiso 0.5
H28D 0.7450(10) 0.464 0.707 0.07(3) Uiso 0.5
H28E 0.8680(10) 0.520 0.737 0.12(3) Uiso 0.5
H28F 0.7560(10) 0.529 0.611 0.19(3) Uiso 0.5

loop_
_geom_bond_atom_site_label_1
_geom_bond_atom_site_label_2
_geom_bond_distance
_geom_bond_publ_flag
O1 C1 1.435(5) yes
O1 C11 1.355(5) yes
O2 C11 1.184(7) yes
O3 C2 1.433(5) yes
O3 C13 1.354(7) yes
O4 C13 1.169(9) yes
O5 C3 1.440(4) yes
O5 C15 1.347(5) yes
O6 C15 1.195(6) yes
O7 C4 1.428(4) yes
O7 C17 1.358(5) yes
O8 C17 1.194(6) yes
O9 C5 1.455(4) yes
O9 C19 1.356(5) yes
O10 C19 1.186(5) yes
O11 C6 1.447(4) yes
O11 C21 1.368(5) yes
O12 C21 1.192(6) yes
O13 C7 1.439(4) yes
O13 C23 1.349(5) yes
O14 C23 1.195(6) yes
O15 C8 1.448(4) yes
O15 C25 1.352(5) yes
O16 C25 1.187(6) yes
O17 C9 1.453(4) yes
O17 C27 1.359(5) yes
O18 C27 1.192(5) yes
C1 H11 1.080(6) no
C1 H12 1.080(6) no
C1 C2 1.516(6) yes
C2 H21 1.080(5) no
C2 C3 1.526(5) yes
C3 H31 1.080(5) no
C3 C4 1.533(5) yes
C4 H41 1.080(5) no
C4 C5 1.517(4) yes
C5 H51 1.080(5) no
C5 C6 1.522(4) yes
C6 H61 1.080(5) no
C6 C7 1.513(4) yes
C7 H71 1.080(5) no
C7 C8 1.538(5) yes
C8 H81 1.080(5) no
C8 C9 1.515(5) yes
C9 H91 1.080(5) no
C9 C10 1.495(6) yes
C10 H10A 0.960(7) no
C10 H10B 0.960(7) no
C10 H10C 0.960(6) no
C11 C12 1.504(8) yes
C12 H12A 0.960(9) no
C12 H12B 0.960(9) no
C12 H12C 0.960(8) no
C12 H12D 0.960(9) no
C12 H12E 0.960(9) no
C12 H12F 0.960(9) no
C13 C14 1.475(11) yes
C14 H14A 0.962(11) no
C14 H14B 0.962(14) no
C14 H14C 0.961(14) no
C14 H14D 0.962(14) no
C14 H14E 0.962(12) no
C14 H14F 0.962(14) no
C15 C16 1.481(7) yes
C16 H16A 0.960(8) no
C16 H16B 0.960(8) no
C16 H16C 0.960(8) no
C16 H16D 0.960(7) no
C16 H16E 0.960(9) no
C16 H16F 0.960(8) no
C17 C18 1.469(8) yes
C18 H18A 0.960(9) no
C18 H18B 0.960(8) no
C18 H18C 0.960(8) no
C18 H18D 0.960(7) no
C18 H18E 0.960(9) no
C18 H18F 0.960(9) no
C19 C20 1.484(6) yes
C20 H20A 0.960(7) no
C20 H20B 0.960(8) no
C20 H20C 0.960(7) no
C20 H20D 0.960(7) no
C20 H20E 0.960(7) no
C20 H20F 0.960(8) no
C21 C22 1.476(8) yes
C22 H22A 0.960(8) no
C22 H22B 0.960(8) no
C22 H22C 0.960(8) no
C22 H22D 0.960(7) no
C22 H22E 0.960(8) no
C22 H22F 0.960(9) no
C23 C24 1.475(8) yes
C24 H24A 0.961(9) no
C24 H24B 0.960(9) no
C24 H24C 0.961(9) no
C24 H24D 0.960(8) no
C24 H24E 0.961(9) no
C24 H24F 0.961(10) no
C25 C26 1.488(7) yes
C26 H26A 0.960(7) no
C26 H26B 0.960(7) no
C26 H26C 0.960(7) no
C26 H26D 0.960(7) no
C26 H26E 0.960(7) no
C26 H26F 0.960(7) no
C27 C28 1.483(6) yes
C28 H28A 0.960(7) no
C28 H28B 0.960(7) no
C28 H28C 0.960(7) no
C28 H28D 0.960(7) no
C28 H28E 0.960(7) no
C28 H28F 0.960(7) no
